data_4116551
loop_
_publ_author_name
'Brigitte J. B. Folmer'
'Rint P. Sijbesma'
'Huub Kooijman'
'Anthony L. Spek'
'E. W. Meijer'

_publ_contact_author_address
;
    Bijvoet Center for Biomolecular Research
    Department of Crystal and Structural Chemistry
    Utrecht University
    Padualaan 8
    3584 CH Utrecht
    The Netherlands
;
_publ_contact_author_email spea@chem.uu.nl
_publ_contact_author_fax '+31 30 2533940'
_publ_contact_author_name '   Dr. A.L. Spek'
_publ_contact_author_phone '+31 30 2532538'
_publ_section_title
;
 Cooperative Dynamics in Duplexes of Stacked Hydrogen-Bonded Moieties
;
_journal_name_full 'Journal of the American Chemical Society'
_journal_page_first 9001
_journal_page_last 9007
_journal_paper_doi 10.1021/ja991409v
_journal_volume 121
_journal_year 1999
_chemical_compound_source 'see text'
_chemical_formula_moiety 'C24 H30 N8 O4, 2(C3 H7 N O)'
_chemical_formula_sum 'C30 H44 N10 O6'
_chemical_formula_weight 640.75
_chemical_name_systematic
;
 ?
;
_space_group_IT_number 2
_symmetry_cell_setting triclinic
_symmetry_space_group_name_Hall '-P 1'
_symmetry_space_group_name_H-M 'P -1'
_cell_angle_alpha 111.565(7)
_cell_angle_beta 91.186(8)
_cell_angle_gamma 97.456(7)
_cell_formula_units_Z 4
_cell_length_a 14.2449(15)
_cell_length_b 14.9691(13)
_cell_length_c 16.5730(15)
_cell_measurement_temperature 153
_cell_volume 3249.8(6)
_computing_cell_refinement 'SET4 (de Boer & Duisenberg, 1984)'
_computing_data_collection 'Locally modified CAD4-Version 5 Software'
_computing_data_reduction 'HELENA (Spek, 1997)'
_computing_publication_material 'PLATON (Spek, 1990)'
_computing_structure_refinement 'SHELXL-97 (Sheldrick, 1997)'
_diffrn_radiation_type 'Mo K\a'
_diffrn_radiation_wavelength 0.71073
_diffrn_reflns_av_R_equivalents 0.0449
_diffrn_reflns_av_sigmaI/netI 0.0582
_diffrn_reflns_limit_h_max 9
_diffrn_reflns_limit_h_min -17
_diffrn_reflns_limit_k_max 18
_diffrn_reflns_limit_k_min -17
_diffrn_reflns_limit_l_max 19
_diffrn_reflns_limit_l_min -19
_diffrn_reflns_number 12701
_diffrn_reflns_reduction_process
;
 ?
;
_diffrn_reflns_theta_max 25.38
_diffrn_reflns_theta_min 1.32
_exptl_absorpt_coefficient_mu 0.09
_exptl_crystal_density_diffrn 1.310
_exptl_crystal_density_method 'Not Measured'
_exptl_crystal_F_000 1368
_refine_diff_density_max 0.590
_refine_diff_density_min -0.286
_refine_diff_density_rms 0.055
_refine_ls_abs_structure_details none
_refine_ls_abs_structure_Flack none
_refine_ls_extinction_method none
_refine_ls_goodness_of_fit_ref 1.010
_refine_ls_hydrogen_treatment 'H-atom refinement: see text '
_refine_ls_matrix_type full
_refine_ls_number_parameters 897
_refine_ls_number_reflns 11913
_refine_ls_number_restraints 0
_refine_ls_restrained_S_all 1.010
_refine_ls_R_factor_all 0.1158
_refine_ls_R_factor_gt 0.0625
_refine_ls_shift/su_max 0.000
_refine_ls_shift/su_mean 0.000
_refine_ls_structure_factor_coef Fsqd
_refine_ls_weighting_details w=1/[^
_refine_ls_weighting_scheme calc
_refine_ls_wR_factor_gt 0.1442
_refine_ls_wR_factor_ref 0.1717
_reflns_number_gt 7198
_reflns_number_total 11913
_reflns_threshold_expression >2sigma(i)
_cod_data_source_file ja991409v_2.cif
_cod_data_source_block s1710a
_cod_depositor_comments
;
The following automatic conversions were performed:

'_refine_ls_weighting_scheme' value 'calc w=1/[^' was changed to
'calc'. New tag '_refine_ls_weighting_details' was created. The value
of the new tag was set to 'w=1/[^'.

Automatic conversion script
Id: cif_fix_values 3143 2015-03-26 13:38:13Z robertas 
;
_cod_database_code 4116551

loop_
_symmetry_equiv_pos_as_xyz
x,y,z
-x,-y,-z

loop_
_atom_site_aniso_label
_atom_site_aniso_U_11
_atom_site_aniso_U_22
_atom_site_aniso_U_33
_atom_site_aniso_U_23
_atom_site_aniso_U_13
_atom_site_aniso_U_12
O107 0.0696(18) 0.0295(13) 0.0280(13) 0.0130(11) 0.0103(12) 0.0062(12)
O110 0.0463(14) 0.0201(12) 0.0297(12) 0.0079(9) 0.0036(10) 0.0092(10)
O137 0.0615(16) 0.0261(12) 0.0235(12) 0.0086(10) 0.0065(11) 0.0149(11)
O140 0.0486(15) 0.0239(12) 0.0271(12) 0.0090(10) 0.0060(10) 0.0103(10)
N101 0.0276(14) 0.0216(13) 0.0258(14) 0.0057(11) 0.0010(11) 0.0042(11)
N103 0.0276(14) 0.0237(13) 0.0207(13) 0.0093(11) 0.0031(11) 0.0033(11)
N108 0.0325(15) 0.0217(13) 0.0240(14) 0.0111(11) 0.0035(11) 0.0070(11)
N111 0.0308(14) 0.0179(12) 0.0209(13) 0.0068(10) 0.0016(11) 0.0057(11)
N131 0.0251(14) 0.0198(13) 0.0250(14) 0.0065(11) 0.0044(11) 0.0071(10)
N133 0.0230(13) 0.0215(13) 0.0260(14) 0.0101(11) 0.0012(11) 0.0048(10)
N138 0.0331(15) 0.0208(13) 0.0223(14) 0.0089(11) 0.0041(11) 0.0048(11)
N141 0.0311(15) 0.0214(13) 0.0221(14) 0.0089(11) 0.0074(11) 0.0095(11)
C102 0.0184(15) 0.0226(15) 0.0242(16) 0.0102(13) 0.0014(12) 0.0012(12)
C104 0.0345(19) 0.0307(18) 0.0260(18) 0.0125(15) 0.0038(14) 0.0025(14)
C105 0.0374(19) 0.0345(19) 0.0268(18) 0.0153(15) 0.0015(15) 0.0027(15)
C106 0.0236(16) 0.0224(16) 0.0341(18) 0.0164(14) -0.0029(14) -0.0006(13)
C109 0.0242(16) 0.0220(16) 0.0238(16) 0.0059(13) -0.0018(13) 0.0028(12)
C112 0.0339(18) 0.0238(17) 0.0360(19) 0.0130(14) -0.0010(15) 0.0037(14)
C113 0.0270(17) 0.0252(16) 0.0207(16) 0.0071(13) 0.0054(13) 0.0061(13)
C114 0.0304(19) 0.047(2) 0.035(2) 0.0114(16) 0.0041(15) 0.0137(16)
C115 0.042(2) 0.0316(18) 0.0242(17) 0.0116(14) 0.0074(15) 0.0041(15)
C116 0.0298(17) 0.0229(15) 0.0202(16) 0.0107(13) 0.0048(13) 0.0079(13)
C117 0.0297(17) 0.0323(18) 0.0243(17) 0.0073(14) 0.0102(14) 0.0106(14)
C118 0.046(2) 0.0263(17) 0.0228(17) -0.0003(14) 0.0124(15) 0.0093(15)
C119 0.040(2) 0.0243(17) 0.0205(16) 0.0018(13) 0.0032(14) -0.0005(14)
C120 0.0291(16) 0.0222(15) 0.0164(15) 0.0090(12) 0.0037(12) 0.0045(13)
C121 0.0291(17) 0.0195(15) 0.0197(15) 0.0059(12) 0.0033(13) 0.0077(13)
C122 0.0290(17) 0.0240(16) 0.0204(16) 0.0062(13) 0.0032(13) 0.0039(13)
C123 0.0342(18) 0.0359(18) 0.0243(17) 0.0110(14) 0.0004(14) 0.0091(15)
C124 0.039(2) 0.0350(19) 0.0286(18) 0.0063(15) 0.0038(15) -0.0049(15)
C132 0.0180(15) 0.0262(16) 0.0259(17) 0.0131(14) 0.0014(12) 0.0037(12)
C134 0.0239(16) 0.0257(16) 0.0223(17) 0.0060(13) 0.0018(13) 0.0063(13)
C135 0.0301(18) 0.0297(17) 0.0251(17) 0.0147(14) 0.0023(13) 0.0042(14)
C136 0.0205(15) 0.0237(16) 0.0311(17) 0.0146(14) 0.0006(13) 0.0057(12)
C139 0.0249(16) 0.0251(17) 0.0236(16) 0.0076(13) 0.0053(13) 0.0034(13)
C142 0.0364(19) 0.0247(17) 0.040(2) 0.0144(15) 0.0052(15) 0.0051(14)
O207 0.0798(19) 0.0291(13) 0.0251(13) 0.0118(11) 0.0108(12) 0.0158(12)
O210 0.0441(14) 0.0235(12) 0.0291(12) 0.0092(10) 0.0015(10) 0.0047(10)
O237 0.082(2) 0.0348(14) 0.0239(13) 0.0118(11) 0.0040(12) 0.0190(13)
O240 0.0492(15) 0.0239(12) 0.0273(12) 0.0104(10) 0.0085(10) 0.0117(10)
N201 0.0358(16) 0.0200(13) 0.0220(14) 0.0035(11) -0.0010(11) 0.0041(11)
N203 0.0327(15) 0.0220(13) 0.0235(14) 0.0088(11) 0.0031(11) 0.0046(11)
N208 0.0345(15) 0.0209(13) 0.0239(14) 0.0078(11) 0.0029(11) 0.0063(11)
N211 0.0298(14) 0.0192(13) 0.0196(13) 0.0019(10) 0.0007(11) -0.0003(11)
N231 0.0275(14) 0.0244(13) 0.0229(14) 0.0076(11) 0.0036(11) 0.0074(11)
N233 0.0261(14) 0.0258(14) 0.0273(14) 0.0103(12) 0.0029(11) 0.0078(11)
N238 0.0364(16) 0.0222(13) 0.0245(14) 0.0103(11) 0.0078(12) 0.0075(11)
N241 0.0297(14) 0.0224(13) 0.0212(13) 0.0086(11) 0.0073(11) 0.0097(11)
C202 0.0200(15) 0.0261(16) 0.0265(17) 0.0122(14) 0.0003(13) 0.0014(13)
C204 0.042(2) 0.0309(18) 0.0254(18) 0.0142(15) 0.0085(15) 0.0115(15)
C205 0.049(2) 0.0279(18) 0.0336(19) 0.0164(15) 0.0056(16) 0.0080(15)
C206 0.0259(17) 0.0240(16) 0.0323(18) 0.0136(14) -0.0038(14) 0.0004(13)
C209 0.0264(17) 0.0268(17) 0.0232(16) 0.0082(13) -0.0012(13) 0.0022(13)
C212 0.042(2) 0.0258(17) 0.038(2) 0.0139(15) -0.0017(16) 0.0047(15)
C213 0.0264(16) 0.0271(16) 0.0203(16) 0.0081(13) 0.0050(13) 0.0061(13)
C214 0.0297(18) 0.039(2) 0.038(2) 0.0091(16) 0.0029(15) 0.0107(15)
C215 0.041(2) 0.0311(18) 0.0253(18) 0.0095(14) 0.0066(15) -0.0025(15)
C216 0.0294(17) 0.0207(15) 0.0183(15) 0.0085(12) 0.0039(13) 0.0045(13)
C217 0.0343(18) 0.0252(16) 0.0236(17) 0.0072(13) 0.0089(14) 0.0120(14)
C218 0.043(2) 0.0228(16) 0.0221(17) 0.0003(13) 0.0039(15) 0.0110(15)
C219 0.0363(18) 0.0217(16) 0.0208(16) 0.0039(13) -0.0002(14) 0.0045(14)
C220 0.0303(17) 0.0197(15) 0.0174(15) 0.0091(12) 0.0030(13) 0.0060(13)
C221 0.0313(17) 0.0174(15) 0.0169(15) 0.0033(12) 0.0054(13) 0.0054(13)
C222 0.0277(17) 0.0264(16) 0.0203(16) 0.0058(13) 0.0022(13) 0.0052(13)
C223 0.0387(19) 0.0345(18) 0.0235(17) 0.0122(14) 0.0041(14) 0.0153(15)
C224 0.0295(18) 0.0364(19) 0.037(2) 0.0104(16) 0.0007(15) 0.0008(15)
C232 0.0167(15) 0.0245(16) 0.0292(17) 0.0132(13) 0.0044(13) 0.0060(12)
C234 0.0314(18) 0.0337(18) 0.0246(18) 0.0115(15) -0.0012(14) 0.0101(14)
C235 0.0319(18) 0.0376(19) 0.0220(17) 0.0162(15) 0.0003(14) 0.0090(14)
C236 0.0200(16) 0.0266(16) 0.0322(18) 0.0154(14) 0.0000(13) 0.0062(13)
C239 0.0232(16) 0.0240(16) 0.0275(17) 0.0087(13) 0.0071(13) 0.0061(13)
C242 0.0340(19) 0.0272(17) 0.040(2) 0.0174(15) 0.0045(15) 0.0063(14)
O303 0.067(2) 0.0555(18) 0.074(2) 0.0209(16) 0.0171(17) -0.0002(16)
N301 0.0368(17) 0.0487(18) 0.0452(19) 0.0288(15) 0.0091(14) 0.0103(14)
C302 0.048(2) 0.051(2) 0.057(3) 0.023(2) 0.021(2) 0.011(2)
C304 0.054(3) 0.081(3) 0.050(3) 0.041(2) 0.007(2) 0.006(2)
C305 0.050(3) 0.067(3) 0.074(3) 0.037(3) 0.003(2) 0.010(2)
O403 0.0577(19) 0.084(2) 0.0564(19) 0.0218(17) 0.0251(16) 0.0161(16)
N401 0.0400(17) 0.0314(15) 0.0371(16) 0.0134(13) 0.0117(13) 0.0140(13)
C402 0.045(2) 0.042(2) 0.056(3) 0.0107(19) 0.009(2) 0.0184(18)
C404 0.094(4) 0.051(3) 0.136(5) 0.054(3) 0.065(4) 0.039(3)
C405 0.062(3) 0.046(2) 0.046(2) 0.0219(19) 0.008(2) 0.006(2)
O513 0.0441(16) 0.0460(15) 0.0447(16) 0.0092(12) -0.0023(13) 0.0105(12)
N501 0.0344(16) 0.0370(16) 0.0324(16) 0.0213(13) 0.0092(12) 0.0109(13)
C502 0.038(2) 0.0277(17) 0.0337(19) 0.0102(15) 0.0084(16) 0.0124(15)
C504 0.056(2) 0.058(3) 0.047(2) 0.035(2) 0.0197(19) 0.015(2)
C505 0.039(2) 0.061(3) 0.059(3) 0.038(2) 0.0014(19) 0.0068(19)
O603 0.0643(19) 0.083(2) 0.0485(18) 0.0285(16) 0.0177(15) 0.0371(16)
N601 0.0372(16) 0.0266(14) 0.0264(15) 0.0078(12) 0.0050(12) 0.0085(12)
C602 0.045(2) 0.038(2) 0.043(2) 0.0102(17) 0.0063(18) 0.0100(17)
C604 0.076(3) 0.058(3) 0.040(2) 0.023(2) 0.005(2) 0.022(2)
C605 0.065(3) 0.053(2) 0.054(3) 0.026(2) 0.028(2) 0.018(2)

loop_
_atom_site_label
_atom_site_type_symbol
_atom_site_thermal_displace_type
_atom_site_fract_x
_atom_site_fract_y
_atom_site_fract_z
_atom_site_occupancy
_atom_site_U_iso_or_equiv
O107 O Uani 0.89498(18) -0.01853(16) -0.22067(14) 1.000 0.0417(9)
O110 O Uani 0.83298(16) 0.21415(14) 0.16623(14) 1.000 0.0320(7)
O137 O Uani 1.13868(17) 0.10019(15) -0.17325(14) 1.000 0.0364(8)
O140 O Uani 1.11254(16) 0.34329(15) 0.22166(13) 1.000 0.0328(8)
N101 N Uani 0.87819(17) 0.18587(18) 0.01067(17) 1.000 0.0259(8)
N103 N Uani 0.88345(17) 0.02221(17) -0.07560(15) 1.000 0.0237(8)
N108 N Uani 0.86597(17) 0.06736(18) 0.07124(15) 1.000 0.0250(8)
N111 N Uani 0.81504(17) 0.08236(18) 0.20579(15) 1.000 0.0231(8)
N131 N Uani 1.12297(16) 0.30843(17) 0.05565(17) 1.000 0.0234(8)
N133 N Uani 1.12581(17) 0.14386(17) -0.02838(16) 1.000 0.0230(8)
N138 N Uani 1.11761(17) 0.19130(18) 0.11902(15) 1.000 0.0250(8)
N141 N Uani 1.13748(17) 0.21901(18) 0.26398(15) 1.000 0.0240(8)
C102 C Uani 0.8771(2) 0.0911(2) -0.00004(19) 1.000 0.0215(9)
C104 C Uani 0.8912(2) 0.0473(2) -0.1478(2) 1.000 0.0300(11)
C105 C Uani 0.8923(2) 0.1460(2) -0.1379(2) 1.000 0.0321(11)
C106 C Uani 0.8846(2) 0.2137(2) -0.0601(2) 1.000 0.0255(10)
C109 C Uani 0.8372(2) 0.1275(2) 0.15105(19) 1.000 0.0242(9)
C112 C Uani 0.8825(2) 0.3193(2) -0.0397(2) 1.000 0.0308(10)
C113 C Uani 0.7837(2) 0.1321(2) 0.29340(19) 1.000 0.0245(9)
C114 C Uani 0.6906(2) 0.1706(3) 0.2853(2) 1.000 0.0378(11)
C115 C Uani 0.7652(2) 0.0537(2) 0.3324(2) 1.000 0.0323(11)
C116 C Uani 0.8620(2) 0.2118(2) 0.34934(18) 1.000 0.0231(9)
C117 C Uani 0.8422(2) 0.2876(2) 0.42323(19) 1.000 0.0290(10)
C118 C Uani 0.9135(2) 0.3582(2) 0.4730(2) 1.000 0.0339(10)
C119 C Uani 1.0068(2) 0.3565(2) 0.4518(2) 1.000 0.0306(10)
C120 C Uani 1.0293(2) 0.2805(2) 0.37974(18) 1.000 0.0220(9)
C121 C Uani 0.9563(2) 0.2094(2) 0.33058(19) 1.000 0.0228(9)
C122 C Uani 1.1324(2) 0.2705(2) 0.35876(19) 1.000 0.0250(9)
C123 C Uani 1.1676(2) 0.2043(2) 0.4013(2) 1.000 0.0312(10)
C124 C Uani 1.1994(2) 0.3669(2) 0.3916(2) 1.000 0.0368(11)
C132 C Uani 1.12169(19) 0.2142(2) 0.04609(19) 1.000 0.0224(9)
C134 C Uani 1.1344(2) 0.1662(2) -0.10218(19) 1.000 0.0246(9)
C135 C Uani 1.1393(2) 0.2659(2) -0.0927(2) 1.000 0.0270(10)
C136 C Uani 1.1337(2) 0.3352(2) -0.0149(2) 1.000 0.0236(9)
C139 C Uani 1.1220(2) 0.2582(2) 0.20538(19) 1.000 0.0249(9)
C142 C Uani 1.1404(2) 0.4412(2) 0.0026(2) 1.000 0.0329(11)
O207 O Uani 0.36938(19) 0.52077(16) -0.21683(14) 1.000 0.0433(9)
O210 O Uani 0.33284(16) 0.74851(15) 0.17603(14) 1.000 0.0325(7)
O237 O Uani 0.6394(2) 0.56704(17) -0.17697(14) 1.000 0.0457(9)
O240 O Uani 0.62010(16) 0.80411(15) 0.21993(14) 1.000 0.0325(8)
N201 N Uani 0.37352(18) 0.72303(18) 0.01843(17) 1.000 0.0272(8)
N203 N Uani 0.36987(18) 0.55931(17) -0.07130(16) 1.000 0.0259(8)
N208 N Uani 0.36042(18) 0.60195(18) 0.07621(16) 1.000 0.0264(8)
N211 N Uani 0.30739(17) 0.61172(18) 0.20836(15) 1.000 0.0248(8)
N231 N Uani 0.62673(17) 0.77157(18) 0.05540(17) 1.000 0.0249(8)
N233 N Uani 0.63008(17) 0.60826(17) -0.03174(16) 1.000 0.0259(8)
N238 N Uani 0.62212(18) 0.65263(19) 0.11549(16) 1.000 0.0269(8)
N241 N Uani 0.63910(17) 0.67767(18) 0.26043(15) 1.000 0.0237(8)
C202 C Uani 0.3686(2) 0.6275(2) 0.00547(19) 1.000 0.0237(9)
C204 C Uani 0.3735(2) 0.5854(2) -0.1428(2) 1.000 0.0310(11)
C205 C Uani 0.3782(2) 0.6864(2) -0.1298(2) 1.000 0.0352(11)
C206 C Uani 0.3773(2) 0.7533(2) -0.0503(2) 1.000 0.0269(10)
C209 C Uani 0.3335(2) 0.6612(2) 0.15739(19) 1.000 0.0260(10)
C212 C Uani 0.3793(2) 0.8598(2) -0.0283(2) 1.000 0.0348(11)
C213 C Uani 0.2842(2) 0.6600(2) 0.29893(19) 1.000 0.0246(9)
C214 C Uani 0.1969(2) 0.7110(2) 0.2997(2) 1.000 0.0365(11)
C215 C Uani 0.2586(2) 0.5792(2) 0.3333(2) 1.000 0.0334(11)
C216 C Uani 0.3711(2) 0.7291(2) 0.35301(18) 1.000 0.0223(9)
C217 C Uani 0.3636(2) 0.8130(2) 0.42409(19) 1.000 0.0274(10)
C218 C Uani 0.4444(2) 0.8717(2) 0.4707(2) 1.000 0.0310(10)
C219 C Uani 0.5340(2) 0.8494(2) 0.44819(19) 1.000 0.0274(10)
C220 C Uani 0.5435(2) 0.7651(2) 0.37827(18) 1.000 0.0216(9)
C221 C Uani 0.4613(2) 0.7059(2) 0.33272(18) 1.000 0.0225(9)
C222 C Uani 0.6401(2) 0.7325(2) 0.35497(19) 1.000 0.0255(9)
C223 C Uani 0.6548(2) 0.6603(2) 0.3985(2) 1.000 0.0309(10)
C224 C Uani 0.7226(2) 0.8153(2) 0.3850(2) 1.000 0.0357(11)
C232 C Uani 0.62532(19) 0.6771(2) 0.04342(19) 1.000 0.0222(9)
C234 C Uani 0.6364(2) 0.6324(2) -0.1041(2) 1.000 0.0293(10)
C235 C Uani 0.6431(2) 0.7321(2) -0.0934(2) 1.000 0.0287(10)
C236 C Uani 0.6390(2) 0.8005(2) -0.0140(2) 1.000 0.0248(10)
C239 C Uani 0.6268(2) 0.7183(2) 0.2021(2) 1.000 0.0248(9)
C242 C Uani 0.6490(2) 0.9074(2) 0.0061(2) 1.000 0.0321(11)
O303 O Uani 0.4157(2) 0.2449(2) 0.3853(2) 1.000 0.0671(11)
N301 N Uani 0.5262(2) 0.3729(2) 0.40258(19) 1.000 0.0399(10)
C302 C Uani 0.4904(3) 0.2968(3) 0.4199(3) 1.000 0.0506(14)
C304 C Uani 0.4790(3) 0.4006(3) 0.3389(3) 1.000 0.0572(17)
C305 C Uani 0.6146(3) 0.4320(3) 0.4459(3) 1.000 0.0605(17)
O403 O Uani -0.0059(2) 0.5190(2) 0.84484(19) 1.000 0.0665(11)
N401 N Uani 0.1010(2) 0.50031(19) 0.74384(18) 1.000 0.0350(9)
C402 C Uani 0.0431(3) 0.5488(3) 0.7980(3) 1.000 0.0486(14)
C404 C Uani 0.1123(4) 0.4029(3) 0.7355(4) 1.000 0.085(2)
C405 C Uani 0.1571(3) 0.5421(3) 0.6908(3) 1.000 0.0501(14)
O513 O Uani 0.20081(18) 0.96313(18) 0.46209(16) 1.000 0.0469(9)
N501 N Uani 0.04802(19) 0.90388(19) 0.40755(17) 1.000 0.0316(9)
C502 C Uani 0.1339(2) 0.9527(2) 0.4105(2) 1.000 0.0327(11)
C504 C Uani 0.0257(3) 0.8563(3) 0.4683(3) 1.000 0.0484(14)
C505 C Uani -0.0267(3) 0.8978(3) 0.3446(3) 1.000 0.0486(16)
O603 O Uani 0.5225(2) 0.9404(2) 0.15602(18) 1.000 0.0614(11)
N601 N Uani 0.40941(19) 0.99641(18) 0.24757(16) 1.000 0.0303(9)
C602 C Uani 0.4784(3) 0.9438(3) 0.2211(2) 1.000 0.0430(12)
C604 C Uani 0.3819(3) 1.0560(3) 0.2016(3) 1.000 0.0555(16)
C605 C Uani 0.3529(3) 0.9911(3) 0.3166(3) 1.000 0.0544(16)
H101 H Uiso 0.8750(2) 0.2274(17) 0.060(2) 1.000 0.0310
H102 H Uiso 0.8987(3) 0.1640(7) -0.1880(18) 1.000 0.0380
H103 H Uiso 0.8784(5) 0.006(2) 0.0668(2) 1.000 0.0300
H104 H Uiso 0.8191(2) 0.023(2) 0.1895(6) 1.000 0.0280
H105 H Uiso 0.8902(15) 0.3333(4) -0.0938(10) 1.000 0.0460
H106 H Uiso 0.9353(13) 0.3586(7) 0.0046(13) 1.000 0.0460
H107 H Uiso 0.8205(12) 0.3366(5) -0.0163(13) 1.000 0.0460
H108 H Uiso 0.7032(4) 0.2248(15) 0.2653(15) 1.000 0.0570
H109 H Uiso 0.6639(10) 0.1932(16) 0.3422(11) 1.000 0.0570
H110 H Uiso 0.6453(11) 0.1186(11) 0.2433(14) 1.000 0.0570
H111 H Uiso 0.7170(14) 0.0030(12) 0.2966(10) 1.000 0.0490
H112 H Uiso 0.7445(15) 0.0817(6) 0.3898(12) 1.000 0.0490
H113 H Uiso 0.8224(11) 0.0275(12) 0.3352(13) 1.000 0.0490
H114 H Uiso 0.784(2) 0.2901(2) 0.4379(6) 1.000 0.0350
H115 H Uiso 0.8990(6) 0.4080(19) 0.5218(18) 1.000 0.0410
H116 H Uiso 1.0516(18) 0.4032(18) 0.4837(13) 1.000 0.0370
H117 H Uiso 0.9712(5) 0.1575(17) 0.2826(16) 1.000 0.0270
H118 H Uiso 1.1292(12) 0.1423(13) 0.3786(11) 1.000 0.0470
H119 H Uiso 1.1637(14) 0.2324(9) 0.4626(11) 1.000 0.0470
H120 H Uiso 1.2318(13) 0.1973(12) 0.3890(11) 1.000 0.0470
H121 H Uiso 1.2599(13) 0.3566(4) 0.3708(13) 1.000 0.0550
H122 H Uiso 1.2047(13) 0.3925(10) 0.4531(12) 1.000 0.0550
H123 H Uiso 1.1751(9) 0.4112(10) 0.3713(13) 1.000 0.0550
H124 H Uiso 1.1171(3) 0.3511(16) 0.1056(19) 1.000 0.0280
H125 H Uiso 1.1464(3) 0.2822(6) -0.1403(17) 1.000 0.0320
H126 H Uiso 1.1120(3) 0.132(2) 0.1114(3) 1.000 0.0300
H127 H Uiso 1.1503(5) 0.164(2) 0.2469(7) 1.000 0.0290
H128 H Uiso 1.1599(15) 0.4535(4) -0.0505(10) 1.000 0.0490
H129 H Uiso 1.1887(14) 0.4786(7) 0.0522(13) 1.000 0.0490
H130 H Uiso 1.0772(12) 0.4625(6) 0.0177(14) 1.000 0.0490
H201 H Uiso 0.37427(18) 0.7648(17) 0.070(2) 1.000 0.0330
H202 H Uiso 0.3821(3) 0.7066(7) -0.1812(18) 1.000 0.0420
H203 H Uiso 0.3727(5) 0.545(2) 0.0707(3) 1.000 0.0320
H204 H Uiso 0.3043(2) 0.554(2) 0.1890(8) 1.000 0.0300
H205 H Uiso 0.3901(16) 0.8750(4) -0.0819(10) 1.000 0.0520
H206 H Uiso 0.4321(14) 0.8969(7) 0.0175(13) 1.000 0.0520
H207 H Uiso 0.3171(13) 0.8789(5) -0.0058(14) 1.000 0.0520
H208 H Uiso 0.2146(5) 0.7675(14) 0.2818(14) 1.000 0.0550
H209 H Uiso 0.1744(11) 0.7343(15) 0.3595(12) 1.000 0.0550
H210 H Uiso 0.1452(11) 0.6642(10) 0.2581(13) 1.000 0.0550
H211 H Uiso 0.2048(14) 0.5355(12) 0.2991(11) 1.000 0.0500
H212 H Uiso 0.2436(15) 0.6067(5) 0.3926(12) 1.000 0.0500
H213 H Uiso 0.3113(11) 0.5446(12) 0.3298(13) 1.000 0.0500
H214 H Uiso 0.306(2) 0.8292(6) 0.4398(6) 1.000 0.0330
H215 H Uiso 0.4386(3) 0.928(2) 0.5190(17) 1.000 0.0370
H216 H Uiso 0.5876(19) 0.8907(15) 0.4798(11) 1.000 0.0330
H217 H Uiso 0.4669(3) 0.6473(19) 0.2859(15) 1.000 0.0270
H218 H Uiso 0.6048(12) 0.6033(12) 0.3753(11) 1.000 0.0460
H219 H Uiso 0.6516(15) 0.6920(7) 0.4619(11) 1.000 0.0460
H220 H Uiso 0.7176(13) 0.6393(12) 0.3862(11) 1.000 0.0460
H221 H Uiso 0.7810(12) 0.7902(6) 0.3658(13) 1.000 0.0540
H222 H Uiso 0.7271(10) 0.8453(12) 0.4479(12) 1.000 0.0540
H223 H Uiso 0.7122(8) 0.8630(12) 0.3604(12) 1.000 0.0540
H224 H Uiso 0.6200(3) 0.8136(16) 0.1063(19) 1.000 0.0300
H225 H Uiso 0.6503(3) 0.7500(7) -0.1417(17) 1.000 0.0340
H226 H Uiso 0.6165(3) 0.588(2) 0.1064(4) 1.000 0.0320
H227 H Uiso 0.6466(3) 0.618(2) 0.2423(7) 1.000 0.0280
H228 H Uiso 0.6811(14) 0.9226(4) -0.0419(11) 1.000 0.0480
H229 H Uiso 0.6884(14) 0.9434(7) 0.0628(12) 1.000 0.0480
H230 H Uiso 0.5843(12) 0.9284(5) 0.0110(13) 1.000 0.0480
H301 H Uiso 0.5288(15) 0.2794(7) 0.4669(18) 1.000 0.0600
H302 H Uiso 0.4253(17) 0.3479(15) 0.3061(14) 1.000 0.0860
H303 H Uiso 0.5257(11) 0.410(2) 0.2969(14) 1.000 0.0860
H304 H Uiso 0.4532(18) 0.4630(17) 0.3694(7) 1.000 0.0860
H305 H Uiso 0.6395(12) 0.4060(14) 0.4867(17) 1.000 0.0900
H306 H Uiso 0.6035(5) 0.4986(17) 0.4775(17) 1.000 0.0900
H307 H Uiso 0.6604(13) 0.4313(17) 0.4027(10) 1.000 0.0900
H401 H Uiso 0.0388(3) 0.616(3) 0.8012(3) 1.000 0.0590
H402 H Uiso 0.181(2) 0.4022(6) 0.757(2) 1.000 0.1270
H403 H Uiso 0.099(2) 0.3568(14) 0.6709(18) 1.000 0.1270
H404 H Uiso 0.065(2) 0.3797(12) 0.773(2) 1.000 0.1270
H405 H Uiso 0.1400(14) 0.6063(16) 0.6993(13) 1.000 0.0750
H406 H Uiso 0.1444(14) 0.4994(13) 0.6293(13) 1.000 0.0750
H407 H Uiso 0.2248(15) 0.5489(17) 0.7080(12) 1.000 0.0750
H501 H Uiso 0.1452(4) 0.9852(11) 0.3642(15) 1.000 0.0390
H502 H Uiso 0.0820(13) 0.8681(16) 0.5090(14) 1.000 0.0730
H503 H Uiso 0.0078(18) 0.7855(15) 0.4357(7) 1.000 0.0730
H504 H Uiso -0.0280(16) 0.8829(14) 0.5016(14) 1.000 0.0730
H505 H Uiso -0.0038(8) 0.9356(17) 0.3103(13) 1.000 0.0730
H506 H Uiso -0.0809(14) 0.9233(18) 0.3747(7) 1.000 0.0730
H507 H Uiso -0.0455(13) 0.8303(15) 0.3064(13) 1.000 0.0730
H601 H Uiso 0.4963(7) 0.9045(15) 0.2551(13) 1.000 0.0510
H602 H Uiso 0.4386(14) 1.0638(16) 0.1569(15) 1.000 0.0830
H603 H Uiso 0.3734(18) 1.1302(16) 0.2502(10) 1.000 0.0830
H604 H Uiso 0.3122(17) 1.0203(12) 0.1619(15) 1.000 0.0830
H605 H Uiso 0.3789(13) 0.9509(18) 0.3435(13) 1.000 0.0810
H606 H Uiso 0.2881(15) 0.9626(19) 0.2933(6) 1.000 0.0810
H607 H Uiso 0.3532(16) 1.0560(15) 0.3599(13) 1.000 0.0810

loop_
_atom_type_symbol
_atom_type_description
_atom_type_scat_dispersion_real
_atom_type_scat_dispersion_imag
_atom_type_scat_source
O O 0.0106 0.0060 'International Tables Vol C Tables 4.2.6.8 and 6.1.1.4'
N N 0.0061 0.0033 'International Tables Vol C Tables 4.2.6.8 and 6.1.1.4'
H H 0.0000 0.0000 'International Tables Vol C Tables 4.2.6.8 and 6.1.1.4'
C C 0.0033 0.0016 'International Tables Vol C Tables 4.2.6.8 and 6.1.1.4'

loop_
_geom_angle_atom_site_label_1
_geom_angle_atom_site_label_2
_geom_angle_atom_site_label_3
_geom_angle
_geom_angle_publ_flag
C102 N101 C106 120.4(3) yes
C102 N103 C104 118.2(3) yes
C102 N108 C109 125.3(3) yes
C109 N111 C113 123.1(3) yes
C132 N131 C136 120.1(3) yes
C132 N133 C134 118.5(3) yes
C132 N138 C139 125.8(3) yes
C122 N141 C139 123.4(3) yes
C106 N101 H101 120(2) no
C102 N101 H101 120(2) no
C102 N108 H103 117.4(5) no
C109 N108 H103 117.3(5) no
C113 N111 H104 118.6(10) no
C109 N111 H104 118.3(10) no
C132 N131 H124 119.9(18) no
C136 N131 H124 119.9(18) no
C132 N138 H126 117.1(5) no
C139 N138 H126 117.2(5) no
C139 N141 H127 118.4(10) no
C122 N141 H127 118.2(10) no
C202 N201 C206 120.9(3) yes
C202 N203 C204 118.4(3) yes
C202 N208 C209 124.9(3) yes
C209 N211 C213 122.4(3) yes
C232 N231 C236 119.6(3) yes
C232 N233 C234 118.4(3) yes
C232 N238 C239 125.6(3) yes
C222 N241 C239 122.2(3) yes
C206 N201 H201 119.5(19) no
C202 N201 H201 119.6(19) no
C202 N208 H203 117.5(6) no
C209 N208 H203 117.6(6) no
C209 N211 H204 118.9(12) no
C213 N211 H204 118.6(12) no
C236 N231 H224 120.1(18) no
C232 N231 H224 120.2(18) no
C239 N238 H226 117.2(5) no
C232 N238 H226 117.2(5) no
C239 N241 H227 118.8(10) no
C222 N241 H227 119.0(10) no
C304 N301 C305 117.2(3) yes
C302 N301 C304 121.5(3) yes
C302 N301 C305 121.4(3) yes
C402 N401 C405 121.8(4) yes
C404 N401 C405 117.2(4) yes
C402 N401 C404 120.9(4) yes
N103 C102 N108 119.1(3) yes
N101 C102 N108 117.7(3) yes
N101 C102 N103 123.2(3) yes
N103 C104 C105 119.4(3) yes
O107 C104 C105 122.0(3) yes
O107 C104 N103 118.6(3) yes
C104 C105 C106 120.6(3) no
N101 C106 C112 114.9(3) yes
N101 C106 C105 118.2(3) yes
C105 C106 C112 126.8(3) no
N108 C109 N111 114.1(3) yes
O110 C109 N111 125.0(3) yes
O110 C109 N108 120.9(3) yes
C115 C113 C116 109.4(2) no
C114 C113 C115 109.2(3) no
N111 C113 C115 105.5(2) yes
N111 C113 C116 110.3(2) yes
N111 C113 C114 109.5(2) yes
C114 C113 C116 112.7(3) no
C113 C116 C117 121.4(3) no
C117 C116 C121 117.4(3) no
C113 C116 C121 121.2(3) no
C116 C117 C118 120.6(3) no
C117 C118 C119 121.3(3) no
C118 C119 C120 119.6(3) no
C119 C120 C122 121.3(3) no
C121 C120 C122 120.2(3) no
C119 C120 C121 118.3(3) no
C116 C121 C120 122.8(3) no
C123 C122 C124 108.2(2) no
N141 C122 C123 105.4(2) yes
N141 C122 C124 110.7(2) yes
C120 C122 C124 113.8(3) no
N141 C122 C120 110.1(2) yes
C120 C122 C123 108.2(2) no
N131 C132 N133 123.9(3) yes
N131 C132 N138 118.5(3) yes
N133 C132 N138 117.6(3) yes
N133 C134 C135 118.3(3) yes
O137 C134 C135 122.5(3) yes
O137 C134 N133 119.2(3) yes
C134 C135 C136 120.8(3) no
N131 C136 C142 116.5(3) yes
N131 C136 C135 118.3(3) yes
C135 C136 C142 125.2(3) no
O140 C139 N141 125.7(3) yes
O140 C139 N138 121.2(3) yes
N138 C139 N141 113.1(3) yes
C106 C105 H102 119.8(12) no
C104 C105 H102 119.7(12) no
C106 C112 H106 109.6(9) no
H105 C112 H106 109.5(14) no
C106 C112 H105 109.5(7) no
H105 C112 H107 109.4(16) no
H106 C112 H107 109.4(16) no
C106 C112 H107 109.5(7) no
H109 C114 H110 109.5(16) no
H108 C114 H110 109.4(17) no
C113 C114 H108 109.5(5) no
C113 C114 H109 109.4(11) no
H108 C114 H109 109.4(19) no
C113 C114 H110 109.5(11) no
C113 C115 H111 109.4(11) no
H111 C115 H113 109.5(17) no
H111 C115 H112 109.4(16) no
C113 C115 H113 109.5(12) no
H112 C115 H113 109.5(17) no
C113 C115 H112 109.5(8) no
C118 C117 H114 119.7(7) no
C116 C117 H114 119.7(7) no
C117 C118 H115 119.4(9) no
C119 C118 H115 119.3(10) no
C120 C119 H116 120.3(16) no
C118 C119 H116 120.2(16) no
C116 C121 H117 118.6(8) no
C120 C121 H117 118.6(8) no
C122 C123 H120 109.4(11) no
H119 C123 H120 109.4(16) no
C122 C123 H119 109.5(10) no
C122 C123 H118 109.4(11) no
H118 C123 H119 109.6(15) no
H118 C123 H120 109.5(16) no
C122 C124 H121 109.5(8) no
C122 C124 H123 109.5(10) no
H122 C124 H123 109.5(16) no
H121 C124 H122 109.5(17) no
H121 C124 H123 109.5(13) no
C122 C124 H122 109.4(11) no
C136 C135 H125 119.6(12) no
C134 C135 H125 119.6(12) no
C136 C142 H129 109.5(8) no
C136 C142 H130 109.5(8) no
H128 C142 H130 109.5(16) no
H129 C142 H130 109.5(16) no
H128 C142 H129 109.4(15) no
C136 C142 H128 109.4(7) no
C502 N501 C504 121.2(3) yes
C502 N501 C505 121.1(3) yes
C504 N501 C505 117.7(3) yes
N201 C202 N203 123.3(3) yes
N203 C202 N208 118.8(3) yes
N201 C202 N208 117.9(3) yes
N203 C204 C205 118.8(3) yes
O207 C204 N203 119.2(3) yes
O207 C204 C205 122.0(3) yes
C204 C205 C206 120.7(3) no
C205 C206 C212 125.9(3) no
N201 C206 C212 116.1(3) yes
N201 C206 C205 117.9(3) yes
O210 C209 N211 125.6(3) yes
O210 C209 N208 121.4(3) yes
N208 C209 N211 113.0(3) yes
N211 C213 C215 105.9(2) yes
N211 C213 C216 110.0(2) yes
N211 C213 C214 109.2(2) yes
C214 C213 C216 113.2(3) no
C215 C213 C216 109.4(2) no
C214 C213 C215 108.9(2) no
C213 C216 C221 119.2(3) no
C213 C216 C217 122.6(3) no
C217 C216 C221 118.1(3) no
C216 C217 C218 119.9(3) no
C217 C218 C219 121.5(3) no
C218 C219 C220 119.8(3) no
C221 C220 C222 119.7(3) no
C219 C220 C222 122.2(3) no
C219 C220 C221 118.0(3) no
C216 C221 C220 122.7(3) no
C223 C222 C224 108.8(2) no
N241 C222 C220 110.2(2) yes
N241 C222 C223 106.0(2) yes
N241 C222 C224 110.5(2) yes
C220 C222 C224 113.7(3) no
C220 C222 C223 107.4(2) no
N231 C232 N233 124.2(3) yes
N233 C232 N238 117.8(3) yes
N231 C232 N238 117.9(3) yes
N233 C234 C235 118.9(3) yes
O237 C234 C235 121.7(3) yes
O237 C234 N233 119.3(3) yes
C234 C235 C236 120.1(3) no
N231 C236 C242 116.4(3) yes
N231 C236 C235 118.5(3) yes
C235 C236 C242 125.1(3) no
O240 C239 N238 121.5(3) yes
O240 C239 N241 125.0(3) yes
N238 C239 N241 113.5(3) yes
C204 C205 H202 119.6(12) no
C206 C205 H202 119.7(12) no
C206 C212 H205 109.4(7) no
H205 C212 H206 109.5(15) no
C206 C212 H206 109.5(9) no
H205 C212 H207 109.5(16) no
H206 C212 H207 109.5(16) no
C206 C212 H207 109.4(7) no
C213 C214 H210 109.4(10) no
H208 C214 H209 109.5(18) no
C213 C214 H209 109.5(11) no
H209 C214 H210 109.5(15) no
H208 C214 H210 109.5(15) no
C213 C214 H208 109.4(6) no
C213 C215 H211 109.5(11) no
H211 C215 H213 109.5(17) no
H212 C215 H213 109.4(17) no
H211 C215 H212 109.4(16) no
C213 C215 H213 109.5(12) no
C213 C215 H212 109.5(7) no
C218 C217 H214 119.9(9) no
C216 C217 H214 120.3(9) no
C217 C218 H215 119.2(6) no
C219 C218 H215 119.3(6) no
C220 C219 H216 120.1(15) no
C218 C219 H216 120.1(15) no
C220 C221 H217 118.7(6) no
C216 C221 H217 118.6(6) no
C222 C223 H218 109.5(11) no
H218 C223 H219 109.6(14) no
H218 C223 H220 109.5(15) no
C222 C223 H220 109.4(11) no
H219 C223 H220 109.4(16) no
C222 C223 H219 109.4(8) no
C222 C224 H221 109.4(9) no
C222 C224 H222 109.4(10) no
C222 C224 H223 109.4(9) no
H221 C224 H223 109.5(12) no
H222 C224 H223 109.5(16) no
H221 C224 H222 109.5(15) no
C234 C235 H225 120.0(12) no
C236 C235 H225 119.9(12) no
C236 C242 H229 109.5(8) no
C236 C242 H228 109.5(7) no
H228 C242 H230 109.4(14) no
C236 C242 H230 109.5(7) no
H228 C242 H229 109.4(14) no
H229 C242 H230 109.4(16) no
C602 N601 C604 120.5(3) yes
C602 N601 C605 122.5(3) yes
C604 N601 C605 116.8(3) yes
O303 C302 N301 123.8(4) yes
O303 C302 H301 118.1(11) no
N301 C302 H301 118.1(10) no
N301 C304 H302 109.4(14) no
N301 C304 H304 109.5(10) no
H302 C304 H303 109.4(19) no
H303 C304 H304 110(2) no
H302 C304 H304 110(2) no
N301 C304 H303 109.5(13) no
N301 C305 H306 109.4(8) no
N301 C305 H305 109.5(13) no
H305 C305 H307 109.5(18) no
N301 C305 H307 109.4(11) no
H305 C305 H306 109(2) no
H306 C305 H307 109(2) no
O403 C402 N401 125.7(4) yes
O403 C402 H401 117.1(7) no
N401 C402 H401 117.2(7) no
H402 C404 H403 110(2) no
H402 C404 H404 109(2) no
N401 C404 H404 109.6(14) no
N401 C404 H402 109.5(10) no
N401 C404 H403 109.4(14) no
H403 C404 H404 109(2) no
H406 C405 H407 109.5(17) no
N401 C405 H405 109.4(13) no
N401 C405 H406 109.4(13) no
N401 C405 H407 109.5(14) no
H405 C405 H406 109.6(17) no
H405 C405 H407 109(2) no
O513 C502 N501 125.8(3) yes
N501 C502 H501 117.1(7) no
O513 C502 H501 117.1(7) no
N501 C504 H503 109.4(9) no
H502 C504 H504 109.5(18) no
N501 C504 H504 109.4(13) no
H502 C504 H503 110(2) no
N501 C504 H502 109.4(14) no
H503 C504 H504 110(2) no
N501 C505 H507 109.4(13) no
H505 C505 H507 109.5(19) no
H506 C505 H507 109.5(18) no
H505 C505 H506 109.5(19) no
N501 C505 H505 109.5(9) no
N501 C505 H506 109.5(9) no
O603 C602 N601 123.5(4) yes
O603 C602 H601 118.3(10) no
N601 C602 H601 118.3(9) no
N601 C604 H602 109.5(12) no
N601 C604 H603 109.5(11) no
N601 C604 H604 109.4(11) no
H602 C604 H603 109.5(18) no
H602 C604 H604 109.5(17) no
H603 C604 H604 109.5(17) no
N601 C605 H605 109.5(12) no
N601 C605 H606 109.5(9) no
N601 C605 H607 109.6(14) no
H605 C605 H606 109(2) no
H605 C605 H607 109.5(19) no
H606 C605 H607 109.5(19) no

loop_
_geom_bond_atom_site_label_1
_geom_bond_atom_site_label_2
_geom_bond_distance
_geom_bond_publ_flag
O107 C104 1.255(4) yes
O110 C109 1.237(4) yes
O137 C134 1.237(4) yes
O140 C139 1.227(4) yes
O207 C204 1.247(4) yes
O210 C209 1.229(4) yes
O237 C234 1.250(4) yes
O240 C239 1.225(4) yes
O303 C302 1.224(5) yes
O403 C402 1.219(6) yes
N101 C102 1.361(4) yes
N101 C106 1.382(4) yes
N103 C104 1.382(4) yes
N103 C102 1.311(4) yes
N108 C102 1.360(4) yes
N108 C109 1.404(4) yes
N111 C109 1.337(4) yes
N111 C113 1.477(4) yes
N131 C136 1.374(4) yes
N131 C132 1.358(4) yes
N133 C134 1.385(4) yes
N133 C132 1.303(4) yes
N138 C132 1.373(4) yes
N138 C139 1.408(4) yes
N141 C139 1.334(4) yes
N141 C122 1.482(4) yes
N101 H101 0.83(3) no
N108 H103 0.93(3) no
N111 H104 0.84(3) no
N131 H124 0.85(3) no
N138 H126 0.84(3) no
N141 H127 0.81(3) no
O513 C502 1.222(4) yes
N201 C206 1.372(4) yes
N201 C202 1.358(4) yes
N203 C202 1.308(4) yes
N203 C204 1.377(4) yes
N208 C202 1.363(4) yes
N208 C209 1.406(4) yes
N211 C213 1.473(4) yes
N211 C209 1.342(4) yes
N231 C236 1.377(4) yes
N231 C232 1.351(4) yes
N233 C234 1.375(4) yes
N233 C232 1.302(4) yes
N238 C239 1.405(4) yes
N238 C232 1.372(4) yes
N241 C239 1.337(4) yes
N241 C222 1.476(4) yes
N201 H201 0.85(3) no
N208 H203 0.86(3) no
N211 H204 0.80(3) no
N231 H224 0.86(3) no
N238 H226 0.92(3) no
N241 H227 0.85(3) no
O603 C602 1.248(5) yes
N301 C302 1.317(6) yes
N301 C304 1.450(6) yes
N301 C305 1.446(5) yes
N401 C402 1.311(5) yes
N401 C405 1.451(5) yes
N401 C404 1.444(6) yes
C104 C105 1.423(5) no
C105 C106 1.333(4) no
C106 C112 1.495(5) no
C113 C114 1.535(4) no
C113 C116 1.525(4) no
C113 C115 1.533(4) no
C116 C117 1.394(4) no
C116 C121 1.387(4) no
C117 C118 1.369(4) no
C118 C119 1.383(4) no
C119 C120 1.391(4) no
C120 C121 1.385(4) no
C120 C122 1.530(4) no
C122 C123 1.536(4) no
C122 C124 1.527(4) no
C134 C135 1.434(5) no
C135 C136 1.337(4) no
C136 C142 1.494(5) no
C105 H102 0.97(2) no
C112 H107 0.999(18) no
C112 H106 0.998(19) no
C112 H105 0.998(14) no
C114 H108 0.98(2) no
C114 H109 0.981(17) no
C114 H110 0.980(19) no
C115 H111 0.957(19) no
C115 H112 0.958(19) no
C115 H113 0.956(17) no
C117 H114 0.87(3) no
C118 H115 0.93(3) no
C119 H116 0.88(3) no
C121 H117 0.94(2) no
C123 H120 0.952(19) no
C123 H119 0.952(17) no
C123 H118 0.95(2) no
C124 H121 0.945(19) no
C124 H122 0.945(19) no
C124 H123 0.944(17) no
C135 H125 0.91(2) no
C142 H128 1.001(15) no
C142 H130 1.000(17) no
C142 H129 1.00(2) no
N501 C505 1.445(5) yes
N501 C504 1.450(6) yes
N501 C502 1.331(4) yes
C204 C205 1.439(5) no
C205 C206 1.332(4) no
C206 C212 1.495(5) no
C213 C215 1.523(4) no
C213 C216 1.532(4) no
C213 C214 1.539(4) no
C216 C221 1.390(4) no
C216 C217 1.389(4) no
C217 C218 1.377(4) no
C218 C219 1.385(4) no
C219 C220 1.389(4) no
C220 C222 1.529(4) no
C220 C221 1.389(4) no
C222 C223 1.536(4) no
C222 C224 1.520(4) no
C234 C235 1.427(5) no
C235 C236 1.346(4) no
C236 C242 1.496(5) no
C205 H202 1.00(2) no
C212 H206 1.00(2) no
C212 H207 1.003(19) no
C212 H205 1.005(14) no
C214 H209 0.997(18) no
C214 H210 0.999(18) no
C214 H208 1.00(2) no
C215 H212 0.957(19) no
C215 H213 0.957(17) no
C215 H211 0.957(19) no
C217 H214 0.90(3) no
C218 H215 0.94(3) no
C219 H216 0.93(2) no
C221 H217 0.95(3) no
C223 H220 0.987(19) no
C223 H218 0.986(18) no
C223 H219 0.986(17) no
C224 H223 0.968(19) no
C224 H221 0.969(17) no
C224 H222 0.969(19) no
C235 H225 0.94(2) no
C242 H229 1.008(19) no
C242 H228 1.007(16) no
C242 H230 1.007(17) no
N601 C605 1.432(5) yes
N601 C602 1.320(5) yes
N601 C604 1.452(5) yes
C302 H301 1.07(2) no
C304 H303 1.01(2) no
C304 H304 1.01(2) no
C304 H302 1.01(2) no
C305 H305 0.98(2) no
C305 H306 0.98(3) no
C305 H307 0.977(19) no
C402 H401 1.00(4) no
C404 H402 1.04(3) no
C404 H403 1.04(3) no
C404 H404 1.04(3) no
C405 H405 0.98(2) no
C405 H406 0.98(2) no
C405 H407 0.98(2) no
C502 H501 1.05(2) no
C504 H502 0.99(2) no
C504 H503 0.99(2) no
C504 H504 0.99(2) no
C505 H506 0.971(19) no
C505 H507 0.97(2) no
C505 H505 0.97(2) no
C602 H601 1.00(2) no
C604 H602 1.13(2) no
C604 H603 1.13(2) no
C604 H604 1.13(2) no
C605 H605 0.97(3) no
C605 H606 0.97(2) no
C605 H607 0.97(2) no

loop_
_geom_contact_atom_site_label_1
_geom_contact_atom_site_label_2
_geom_contact_distance
_geom_contact_site_symmetry_2
_geom_contact_publ_flag
O107 N141 2.789(4) 2_755 no
O107 C123 3.258(4) 2_755 no
O110 C116 3.068(4) . no
O110 C121 3.238(4) . no
O110 N101 2.565(3) . no
O110 C114 3.033(4) . no
O137 C505 3.240(5) 2_665 no
O137 C115 3.262(4) 2_755 no
O137 N111 2.755(4) 2_755 no
O140 C402 2.986(5) 2_666 no
O140 C124 2.932(4) . no
O140 C120 3.287(4) . no
O140 O403 3.191(4) 2_666 no
O140 N131 2.616(3) . no
O107 H501 2.67(2) 2_665 no
O207 C223 3.201(4) 2_665 no
O107 H127 2.07(3) 2_755 no
O207 C304 3.379(5) 2_665 no
O107 H118 2.576(18) 2_755 no
O107 H505 2.66(2) 2_665 no
O107 H126 2.90(2) 2_755 no
O207 N241 2.772(4) 2_665 no
O110 H108 2.480(16) . no
O210 C216 3.096(4) . no
O110 H401 2.80(4) 2_666 no
O110 H101 1.94(3) . no
O110 H405 2.76(2) 2_666 no
O210 C214 2.999(4) . no
O210 N201 2.587(3) . no
O210 C602 3.188(5) . no
O137 H103 2.77(2) 2_755 no
O137 H505 2.792(17) 2_665 no
O137 H113 2.78(2) 2_755 no
O237 N211 2.743(4) 2_665 no
O237 C304 3.356(5) 2_665 no
O237 C215 3.229(4) 2_665 no
O137 H104 1.94(3) 2_755 no
O140 H211 2.808(19) 1_655 no
O140 H124 1.97(3) . no
O240 O603 3.079(4) . no
O140 H401 2.375(16) 2_666 no
O240 N231 2.594(3) . no
O240 C220 3.082(4) . no
O240 C602 3.085(5) . no
O140 H123 2.41(2) . no
O240 C224 3.013(4) . no
O303 C604 3.279(6) 1_545 no
O207 H227 1.94(3) 2_665 no
O207 H218 2.667(17) 2_665 no
O207 H407 2.54(2) 1_554 no
O207 H226 2.88(2) 2_665 no
O207 H303 2.40(2) 2_665 no
O210 H208 2.423(16) . no
O210 H201 1.95(3) . no
O237 H213 2.64(2) 2_665 no
O237 H204 2.02(3) 2_665 no
O237 H203 2.84(2) 2_665 no
O240 H224 1.94(3) . no
O240 H223 2.446(17) . no
O240 H111 2.909(19) 1_565 no
O240 H601 2.407(16) . no
O303 H302 2.36(2) . no
O303 H603 2.275(18) 1_545 no
O403 C142 3.132(4) 2_666 no
O303 H120 2.632(19) 1_455 no
O403 N131 3.205(4) 2_666 no
O303 H219 2.608(18) 2_666 no
O303 H607 2.72(2) 1_545 no
O403 O140 3.191(4) 2_666 no
O403 H106 2.579(19) 2_666 no
O403 H404 2.36(3) . no
O403 H130 2.45(2) 2_666 no
O403 H124 2.578(19) 2_666 no
O513 C217 3.346(4) . no
O513 C224 3.374(4) . no
O513 C605 3.377(5) . no
O603 C212 3.368(4) . no
O603 O240 3.079(4) . no
O603 N231 3.058(4) . no
O603 C242 3.030(4) . no
O513 H214 2.58(2) . no
O513 H502 2.39(2) . no
O513 H112 2.890(17) 2_666 no
O513 H222 2.744(19) . no
O603 H224 2.41(2) . no
O603 H206 2.43(2) . no
O603 H602 2.32(2) . no
O603 H230 2.529(19) . no
O603 H110 2.849(19) 1_565 no
O603 H229 2.85(2) . no
N101 O110 2.565(3) . no
N103 N138 3.005(4) 2_755 no
N108 N133 2.994(4) 2_755 no
N111 O137 2.755(4) 2_755 no
N131 C234 3.428(4) 2_765 no
N131 O403 3.205(4) 2_666 no
N131 O140 2.616(3) . no
N133 N108 2.994(4) 2_755 no
N133 C242 3.437(4) 2_765 no
N133 C236 3.341(4) 2_765 no
N138 N103 3.005(4) 2_755 no
N141 O107 2.789(4) 2_755 no
N101 H207 2.814(18) 2_665 no
N201 O210 2.587(3) . no
N203 N238 3.001(4) 2_665 no
N103 H126 2.17(3) 2_755 no
N208 N233 2.979(4) 2_665 no
N108 H229 2.905(18) 1_545 no
N111 H229 2.902(18) 1_545 no
N111 H117 2.453(16) . no
N211 O237 2.743(4) 2_665 no
N231 O240 2.594(3) . no
N231 C134 3.404(4) 2_765 no
N231 O603 3.058(4) . no
N233 N208 2.979(4) 2_665 no
N233 C136 3.363(4) 2_765 no
N133 H103 2.09(3) 2_755 no
N238 N203 3.001(4) 2_665 no
N141 H117 2.495(14) . no
N241 O207 2.772(4) 2_665 no
N201 H107 2.787(17) 2_665 no
N203 H226 2.10(3) 2_665 no
N208 H129 2.793(18) 1_455 no
N211 H217 2.482(12) . no
N211 H129 2.946(19) 1_455 no
N233 H203 2.14(3) 2_665 no
N241 H402 2.94(3) 2_666 no
N241 H217 2.509(10) . no
C105 C134 3.442(4) . no
C109 C121 3.131(4) . no
C112 C142 3.468(5) 2_765 no
C112 C136 3.560(4) . no
C114 O110 3.033(4) . no
C115 O137 3.262(4) 2_755 no
C116 O110 3.068(4) . no
C120 O140 3.287(4) . no
C121 C109 3.131(4) . no
C121 C139 3.359(4) . no
C121 O110 3.238(4) . no
C123 O107 3.258(4) 2_755 no
C124 O140 2.932(4) . no
C132 C236 3.484(4) 2_765 no
C132 C235 3.349(4) 2_765 no
C134 C105 3.442(4) . no
C134 N231 3.404(4) 2_765 no
C135 C232 3.357(4) 2_765 no
C136 C232 3.494(4) 2_765 no
C136 N233 3.363(4) 2_765 no
C136 C112 3.560(4) . no
C139 C121 3.359(4) . no
C142 O403 3.132(4) 2_666 no
C142 C112 3.468(5) 2_765 no
C102 H207 2.858(19) 2_665 no
C104 H604 2.92(2) 2_665 no
C104 H127 2.95(3) 2_755 no
C104 H126 2.95(3) 2_755 no
C109 H101 2.51(3) . no
C109 H117 2.736(19) . no
C109 H108 2.863(16) . no
C209 C221 3.200(4) . no
C212 C242 3.445(5) 2_675 no
C212 O603 3.368(4) . no
C214 O210 2.999(4) . no
C114 H114 2.699(14) . no
C115 H223 3.060(19) 1_545 no
C215 O237 3.229(4) 2_665 no
C216 O210 3.096(4) . no
C117 H405 3.00(2) 2_666 no
C217 O513 3.346(4) . no
C117 H109 2.790(17) . no
C117 H112 3.057(14) . no
C117 H108 3.025(19) . no
C119 H122 2.799(19) . no
C119 H123 2.937(16) . no
C220 O240 3.082(4) . no
C221 C239 3.267(4) . no
C121 H118 2.976(18) . no
C221 C209 3.200(4) . no
C123 H504 3.04(2) 2_666 no
C123 H501 3.078(19) 1_645 no
C223 C302 3.596(5) 2_666 no
C223 O207 3.201(4) 2_665 no
C124 H116 2.62(2) . no
C224 O240 3.013(4) . no
C224 O513 3.374(4) 2_676 no
C232 C135 3.357(4) 2_765 no
C232 C136 3.494(4) 2_765 no
C134 H103 2.83(3) 2_755 no
C234 N131 3.428(4) 2_765 no
C134 H104 2.84(2) 2_755 no
C235 C132 3.349(4) 2_765 no
C136 H106 2.903(19) . no
C236 N133 3.341(4) 2_765 no
C236 C132 3.484(4) 2_765 no
C139 H123 2.87(2) . no
C139 H121 3.10(2) . no
C139 H124 2.53(3) . no
C139 H117 3.04(2) . no
C239 C221 3.267(4) . no
C242 C212 3.445(5) 2_675 no
C242 N133 3.437(4) 2_765 no
C142 H106 3.027(18) . no
C242 O603 3.030(4) . no
C302 C223 3.596(5) 2_666 no
C202 H107 2.811(17) 2_665 no
C304 O237 3.356(5) 2_665 no
C204 H226 2.89(3) 2_665 no
C204 H303 2.97(2) 2_665 no
C204 H227 2.85(3) 2_665 no
C304 O207 3.379(5) 2_665 no
C204 H407 3.06(2) 1_554 no
C205 H303 3.06(2) 2_665 no
C209 H208 2.843(17) . no
C209 H217 2.907(19) . no
C209 H201 2.51(3) . no
C212 H230 2.942(17) . no
C212 H230 3.050(12) 2_675 no
C214 H214 2.656(16) . no
C215 H123 2.925(17) 1_455 no
C217 H209 2.815(17) . no
C217 H208 2.961(17) . no
C217 H605 2.83(3) . no
C218 H605 2.96(2) . no
C218 H301 2.874(18) 2_666 no
C219 H223 2.973(14) . no
C219 H222 2.759(15) . no
C219 H301 2.845(19) 2_666 no
C220 H301 3.05(2) 2_666 no
C221 H213 2.995(19) . no
C221 H218 2.930(18) . no
C224 H506 3.09(2) 1_655 no
C224 H216 2.61(2) . no
C234 H204 2.87(2) 2_665 no
C234 H203 2.89(3) 2_665 no
C239 H224 2.50(3) . no
C239 H223 2.839(18) . no
C239 H217 2.972(19) . no
C242 H206 3.09(2) . no
C402 O140 2.986(5) 2_666 no
C302 H219 2.82(2) 2_666 no
C402 H106 3.04(2) 2_666 no
C502 C605 3.589(5) . no
C402 H124 3.047(17) 2_666 no
C505 O137 3.240(5) 2_665 no
C602 O210 3.188(5) . no
C502 H118 3.08(2) . no
C602 O240 3.085(5) . no
C502 H504 2.98(2) . no
C502 H606 2.987(19) . no
C604 O303 3.279(6) . no
C605 O513 3.377(5) . no
C605 C502 3.589(5) . no
C505 H221 3.087(16) . no
C602 H201 3.09(3) . no
C604 H228 2.918(17) 2_675 no
C605 H501 3.076(9) . no
H101 C109 2.51(3) . no
H101 O110 1.94(3) . no
H101 H107 2.58(3) . no
H101 H106 2.52(3) . no
H102 H105 2.46(2) . no
H103 N133 2.09(3) 2_755 no
H103 O137 2.77(2) 2_755 no
H103 C134 2.83(3) 2_755 no
H103 H104 2.159(14) . no
H104 O137 1.94(3) 2_755 no
H104 H103 2.159(14) . no
H104 C134 2.84(2) 2_755 no
H104 H113 2.39(2) . no
H104 H229 2.59(2) 1_545 no
H104 H111 2.40(2) . no
H105 H102 2.46(2) . no
H106 H130 2.34(2) . no
H106 O403 2.579(19) 2_666 no
H106 C136 2.903(19) . no
H106 C142 3.027(18) . no
H106 H101 2.52(3) . no
H106 C402 3.04(2) 2_666 no
H107 H101 2.58(3) . no
H107 N201 2.787(17) 2_665 no
H107 C202 2.811(17) 2_665 no
H108 H202 2.40(3) 2_665 no
H108 C109 2.863(16) . no
H108 O110 2.480(16) . no
H108 C117 3.025(19) . no
H109 H114 2.26(3) . no
H109 C117 2.790(17) . no
H109 H112 2.48(3) . no
H110 O603 2.849(19) 1_545 no
H110 H111 2.52(3) . no
H111 O240 2.909(19) 1_545 no
H111 H110 2.52(3) . no
H111 H104 2.40(2) . no
H112 O513 2.890(17) 2_666 no
H112 C117 3.057(14) . no
H112 H109 2.48(3) . no
H113 O137 2.78(2) 2_755 no
H113 H104 2.39(2) . no
H113 H506 2.46(3) 1_645 no
H114 H109 2.26(3) . no
H114 C114 2.699(14) . no
H115 H212 2.53(3) 2_666 no
H116 H122 2.26(3) . no
H116 C124 2.62(2) . no
H116 H406 2.54(3) 1_655 no
H117 C109 2.736(19) . no
H117 C139 3.04(2) . no
H117 N141 2.495(14) . no
H117 N111 2.453(16) . no
H118 H127 2.34(2) . no
H118 C502 3.08(2) 1_645 no
H118 O107 2.576(18) 2_755 no
H118 C121 2.976(18) . no
H118 H504 2.59(3) 2_666 no
H118 H501 2.32(3) 1_645 no
H119 H122 2.46(2) . no
H120 H127 2.45(2) . no
H120 H121 2.49(2) . no
H120 O303 2.632(19) 1_655 no
H121 H120 2.49(2) . no
H121 C139 3.10(2) . no
H122 C119 2.799(19) . no
H122 H119 2.46(2) . no
H122 H116 2.26(3) . no
H123 O140 2.41(2) . no
H123 C119 2.937(16) . no
H123 C215 2.925(17) 1_655 no
H123 C139 2.87(2) . no
H123 H211 2.55(3) 1_655 no
H124 H129 2.50(3) . no
H124 O140 1.97(3) . no
H124 C402 3.047(17) 2_666 no
H124 O403 2.578(19) 2_666 no
H124 C139 2.53(3) . no
H125 H128 2.43(2) . no
H126 N103 2.17(3) 2_755 no
H126 C104 2.95(3) 2_755 no
H126 O107 2.90(2) 2_755 no
H126 H127 2.159(13) . no
H127 O107 2.07(3) 2_755 no
H127 H118 2.34(2) . no
H127 C104 2.95(3) 2_755 no
H127 H126 2.159(13) . no
H127 H120 2.45(2) . no
H128 H125 2.43(2) . no
H129 H204 2.57(2) 1_655 no
H129 N208 2.793(18) 1_655 no
H129 H124 2.50(3) . no
H129 N211 2.946(19) 1_655 no
H130 H106 2.34(2) . no
H130 O403 2.45(2) 2_666 no
H201 H206 2.49(3) . no
H201 C602 3.09(3) . no
H201 O210 1.95(3) . no
H201 C209 2.51(3) . no
H202 H205 2.44(2) . no
H202 H303 2.59(3) 2_665 no
H202 H108 2.40(3) 2_665 no
H203 O237 2.84(2) 2_665 no
H203 C234 2.89(3) 2_665 no
H203 H204 2.175(17) . no
H203 N233 2.14(3) 2_665 no
H204 H213 2.39(3) . no
H204 H211 2.41(2) . no
H204 H129 2.57(2) 1_455 no
H204 C234 2.87(2) 2_665 no
H204 O237 2.02(3) 2_665 no
H204 H203 2.175(17) . no
H205 H202 2.44(2) . no
H206 C242 3.09(2) . no
H206 H230 2.17(3) . no
H206 O603 2.43(2) . no
H206 H201 2.49(3) . no
H207 N101 2.814(18) 2_665 no
H207 C102 2.858(19) 2_665 no
H208 C209 2.843(17) . no
H208 O210 2.423(16) . no
H208 C217 2.961(17) . no
H209 C217 2.815(17) . no
H209 H212 2.48(3) . no
H209 H214 2.26(3) . no
H210 H211 2.50(3) . no
H211 H204 2.41(2) . no
H211 O140 2.808(19) 1_455 no
H211 H210 2.50(3) . no
H211 H123 2.55(3) 1_455 no
H212 H115 2.53(3) 2_666 no
H212 H209 2.48(3) . no
H213 H204 2.39(3) . no
H213 O237 2.64(2) 2_665 no
H213 C221 2.995(19) . no
H214 C214 2.656(16) . no
H214 H209 2.26(3) . no
H214 O513 2.58(2) . no
H216 C224 2.61(2) . no
H216 H607 2.57(3) 2_676 no
H216 H222 2.20(3) . no
H217 N241 2.509(10) . no
H217 C239 2.972(19) . no
H217 N211 2.482(12) . no
H217 C209 2.907(19) . no
H218 O207 2.667(17) 2_665 no
H218 H227 2.37(2) . no
H218 C221 2.930(18) . no
H219 C302 2.82(2) 2_666 no
H219 O303 2.608(18) 2_666 no
H219 H222 2.50(2) . no
H220 H221 2.47(2) . no
H220 H227 2.46(2) . no
H221 H506 2.57(3) 1_655 no
H221 C505 3.087(16) 1_655 no
H221 H220 2.47(2) . no
H222 C219 2.759(15) . no
H222 H216 2.20(3) . no
H222 H219 2.50(2) . no
H222 O513 2.744(19) 2_676 no
H223 C115 3.06(2) 1_565 no
H223 C219 2.973(14) . no
H223 C239 2.839(18) . no
H223 O240 2.446(17) . no
H224 C239 2.50(3) . no
H224 O603 2.41(2) . no
H224 O240 1.94(3) . no
H224 H229 2.41(3) . no
H225 H228 2.48(2) . no
H226 C204 2.89(3) 2_665 no
H226 H227 2.151(14) . no
H226 N203 2.10(3) 2_665 no
H226 O207 2.88(2) 2_665 no
H227 H226 2.151(14) . no
H227 H218 2.37(2) . no
H227 H402 2.51(3) 2_666 no
H227 H220 2.46(2) . no
H227 O207 1.94(3) 2_665 no
H227 C204 2.85(3) 2_665 no
H228 H604 2.44(3) . no
H228 H225 2.48(2) . no
H228 C604 2.918(17) . no
H229 N111 2.902(18) 1_565 no
H229 O603 2.85(2) . no
H229 H104 2.59(2) 1_565 no
H229 H224 2.41(3) . no
H229 N108 2.905(18) 1_565 no
H230 C212 3.050(12) 2_675 no
H230 O603 2.529(19) . no
H230 H206 2.17(3) . no
H230 C212 2.942(17) . no
H301 C219 2.845(19) 2_666 no
H301 C218 2.874(18) 2_666 no
H301 C220 3.05(2) 2_666 no
H301 H305 2.22(3) . no
H302 O303 2.36(2) . no
H303 C205 3.06(2) 2_665 no
H303 H202 2.59(3) 2_665 no
H303 C204 2.97(2) 2_665 no
H303 H307 2.48(3) . no
H303 O207 2.40(2) 2_665 no
H304 H306 2.56(3) 2_666 no
H305 H301 2.22(3) . no
H306 H304 2.56(3) 2_666 no
H307 H407 2.55(3) 2_666 no
H307 H303 2.48(3) . no
H401 O110 2.80(4) 2_666 no
H401 H405 2.22(2) . no
H401 O140 2.375(16) 2_666 no
H402 N241 2.94(3) 2_666 no
H402 H227 2.51(3) 2_666 no
H403 H406 2.49(3) . no
H403 H503 2.50(3) . no
H404 O403 2.36(3) . no
H405 H401 2.22(2) . no
H405 O110 2.76(2) 2_666 no
H405 C117 3.00(2) 2_666 no
H406 H116 2.54(3) 1_455 no
H406 H403 2.49(3) . no
H407 H307 2.55(3) 2_666 no
H407 C204 3.06(2) . no
H407 O207 2.54(2) . no
H501 C605 3.076(9) . no
H501 C123 3.078(19) . no
H501 H606 2.37(2) . no
H501 H118 2.32(3) . no
H501 H505 2.209(18) . no
H501 O107 2.67(2) 2_665 no
H502 O513 2.39(2) . no
H503 H507 2.60(3) . no
H503 H403 2.50(3) . no
H504 C123 3.04(2) 2_666 no
H504 H506 2.52(3) . no
H504 C502 2.98(2) . no
H504 H118 2.59(3) 2_666 no
H505 H501 2.209(18) . no
H505 O107 2.66(2) 2_665 no
H505 O137 2.792(17) 2_665 no
H506 H113 2.46(3) . no
H506 C224 3.09(2) . no
H506 H221 2.57(3) . no
H506 H504 2.52(3) . no
H507 H503 2.60(3) . no
H601 O240 2.407(16) . no
H601 H605 2.25(2) . no
H602 O603 2.32(2) . no
H603 O303 2.275(18) . no
H603 H607 2.46(3) . no
H604 C104 2.92(2) 2_665 no
H604 H228 2.44(3) 2_675 no
H605 C217 2.83(3) . no
H605 C218 2.96(2) . no
H605 H601 2.25(2) . no
H606 C502 2.987(19) . no
H606 H501 2.37(2) . no
H607 O303 2.72(2) . no
H607 H603 2.46(3) . no
H607 H216 2.57(3) . no

loop_
_geom_hbond_atom_site_label_D
_geom_hbond_atom_site_label_H
_geom_hbond_atom_site_label_A
_geom_hbond_distance_DH
_geom_hbond_distance_HA
_geom_hbond_distance_DA
_geom_hbond_angle_DHA
_geom_hbond_site_symmetry_A
_geom_hbond_publ_flag
N101 H101 O110 0.83(3) 1.94(3) 2.565(3) 131(3) . yes
N108 H103 N133 0.93(3) 2.09(3) 2.994(4) 163.3(6) 2_755 yes
N111 H104 O137 0.84(3) 1.94(3) 2.755(4) 163.7(7) 2_755 yes
N131 H124 O140 0.85(3) 1.97(3) 2.616(3) 132(2) . yes
N131 H124 O403 0.85(3) 2.578(19) 3.205(4) 131.3(17) 2_666 yes
N138 H126 N103 0.84(3) 2.17(3) 3.005(4) 169.9(7) 2_755 yes
N141 H127 O107 0.81(3) 2.07(3) 2.789(4) 147.7(11) 2_755 yes
N201 H201 O210 0.85(3) 1.95(3) 2.587(3) 130(2) . yes
N208 H203 N233 0.86(3) 2.14(3) 2.979(4) 164.2(7) 2_665 yes
N211 H204 O237 0.80(3) 2.02(3) 2.743(4) 150.3(8) 2_665 yes
N231 H224 O240 0.86(3) 1.94(3) 2.594(3) 131(2) . yes
N231 H224 O603 0.86(3) 2.41(2) 3.058(4) 132.6(18) . yes
N238 H226 N203 0.92(3) 2.10(3) 3.001(4) 167.7(7) 2_665 yes
N241 H227 O207 0.85(3) 1.94(3) 2.772(4) 163.8(11) 2_665 yes
C112 H106 O403 0.998(19) 2.579(19) 3.506(4) 154.5(15) 2_666 yes
C114 H108 O110 0.98(2) 2.480(16) 3.033(4) 115.4(12) . yes
C121 H117 N111 0.94(2) 2.453(16) 2.808(4) 102.5(6) . yes
C121 H117 N141 0.94(2) 2.495(14) 2.835(4) 101.5(14) . yes
C123 H118 O107 0.95(2) 2.576(18) 3.258(4) 128.9(14) 2_755 yes
C124 H123 O140 0.944(17) 2.41(2) 2.932(4) 114.8(14) . yes
C142 H130 O403 1.000(17) 2.45(2) 3.132(4) 124.9(14) 2_666 yes
C212 H206 O603 1.00(2) 2.43(2) 3.368(4) 154.8(13) . yes
C214 H208 O210 1.00(2) 2.423(16) 2.999(4) 116.0(12) . yes
C217 H214 O513 0.90(3) 2.58(2) 3.346(4) 143.1(10) . yes
C221 H217 N211 0.95(3) 2.482(12) 2.814(4) 100.5(7) . yes
C221 H217 N241 0.95(3) 2.509(10) 2.839(4) 100.5(12) . yes
C224 H223 O240 0.968(19) 2.446(17) 3.013(4) 117.1(13) . yes
C242 H230 O603 1.007(17) 2.529(19) 3.030(4) 110.3(13) . yes
C304 H302 O303 1.01(2) 2.36(2) 2.764(6) 103.0(15) . yes
C304 H303 O207 1.01(2) 2.40(2) 3.379(5) 164(2) 2_665 yes
C402 H401 O140 1.00(4) 2.375(16) 2.986(5) 118.8(16) 2_666 yes
C404 H404 O403 1.04(3) 2.36(3) 2.777(7) 102.7(15) . yes
C405 H407 O207 0.98(2) 2.54(2) 3.465(5) 156(2) . yes
C504 H502 O513 0.99(2) 2.39(2) 2.808(5) 104.3(16) . yes
C602 H601 O240 1.00(2) 2.407(16) 3.085(5) 124.2(12) . yes
C604 H603 O303 1.13(2) 2.275(18) 3.279(6) 146.8(17) . yes

loop_
_geom_torsion_atom_site_label_1
_geom_torsion_atom_site_label_2
_geom_torsion_atom_site_label_3
_geom_torsion_atom_site_label_4
_geom_torsion
_geom_torsion_publ_flag
H101 N101 C102 N108 3.2(7) no
H101 N101 C106 C105 178.1(6) no
H101 N101 C106 C112 -1.6(7) no
H101 N101 C102 N103 -178.8(6) no
H103 N108 C102 N101 -166.9(8) no
H103 N108 C102 N103 15.0(9) no
H103 N108 C109 N111 -11.3(9) no
H103 N108 C109 O110 169.3(8) no
H104 N111 C109 O110 178.9(6) no
H104 N111 C113 C114 -117.9(6) no
H104 N111 C113 C115 -0.5(6) no
H104 N111 C113 C116 117.6(6) no
H104 N111 C109 N108 -0.5(6) no
H124 N131 C132 N138 -4.5(7) no
H124 N131 C136 C135 -177.7(7) no
H124 N131 C132 N133 176.7(7) no
H124 N131 C136 C142 3.7(7) no
H126 N138 C132 N133 -6.4(6) no
H126 N138 C139 O140 -166.4(5) no
H126 N138 C139 N141 13.9(6) no
H126 N138 C132 N131 174.7(5) no
H127 N141 C122 C123 7.3(11) no
H127 N141 C122 C124 124.1(11) no
H127 N141 C122 C120 -109.1(11) no
H127 N141 C139 N138 8.3(11) no
H127 N141 C139 O140 -171.4(11) no
C202 N201 C206 C205 -1.5(4) no
C202 N201 C206 C212 178.0(3) no
C206 N201 C202 N208 -176.9(3) no
C206 N201 C202 N203 2.0(4) no
C202 N203 C204 O207 -176.0(3) no
C204 N203 C202 N208 176.9(3) no
C204 N203 C202 N201 -2.0(4) no
C202 N203 C204 C205 1.6(4) no
C202 N208 C209 O210 -14.4(5) no
C202 N208 C209 N211 164.0(3) no
C209 N208 C202 N201 16.5(4) no
C209 N208 C202 N203 -162.5(3) no
C213 N211 C209 N208 174.7(2) no
C209 N211 C213 C214 62.9(3) no
C209 N211 C213 C216 -61.9(3) no
C213 N211 C209 O210 -7.0(5) no
C209 N211 C213 C215 -180.0(3) no
C236 N231 C232 N233 -3.7(4) no
C232 N231 C236 C235 4.3(4) no
C232 N231 C236 C242 -174.4(3) no
C236 N231 C232 N238 173.9(3) no
C234 N233 C232 N231 -0.4(4) no
C232 N233 C234 C235 3.6(4) no
C232 N233 C234 O237 -178.8(3) no
C234 N233 C232 N238 -177.9(3) no
C232 N238 C239 O240 11.1(5) no
C239 N238 C232 N233 173.0(3) no
C232 N238 C239 N241 -168.8(3) no
C239 N238 C232 N231 -4.7(4) no
C239 N241 C222 C223 179.4(3) no
C239 N241 C222 C220 63.6(4) no
C222 N241 C239 O240 3.9(5) no
C222 N241 C239 N238 -176.2(2) no
C239 N241 C222 C224 -62.8(3) no
C305 N301 C304 H303 50.1(18) no
C305 N301 C304 H304 -69.9(16) no
C305 N301 C304 H302 170.0(14) no
C302 N301 C305 H306 -120.1(17) no
C305 N301 C302 H301 -0.3(16) no
C302 N301 C305 H307 120.0(16) no
C302 N301 C304 H304 110.5(16) no
C304 N301 C305 H305 -179.7(15) no
C304 N301 C305 H306 60.3(17) no
C302 N301 C305 H305 -0.1(15) no
C304 N301 C305 H307 -59.6(16) no
C302 N301 C304 H302 -9.6(15) no
C302 N301 C304 H303 -129.5(17) no
C304 N301 C302 H301 179.3(15) no
C405 N401 C402 O403 -179.7(4) no
C404 N401 C402 O403 -0.5(7) no
N103 C104 C105 H102 179.0(5) no
O107 C104 C105 H102 -2.6(7) no
H102 C105 C106 C112 1.4(7) no
H102 C105 C106 N101 -178.2(5) no
C105 C106 C112 H105 -2.0(14) no
N101 C106 C112 H105 177.6(13) no
C105 C106 C112 H107 117.9(12) no
N101 C106 C112 H107 -62.4(12) no
C105 C106 C112 H106 -122.1(12) no
N101 C106 C112 H106 57.6(12) no
N111 C113 C115 H112 180.0(5) no
N111 C113 C115 H111 -60.1(12) no
C116 C113 C114 H108 53.1(15) no
C116 C113 C114 H109 -66.8(15) no
C115 C113 C114 H110 -65.1(13) no
N111 C113 C114 H109 170.0(15) no
N111 C113 C114 H110 49.9(13) no
C115 C113 C114 H108 175.0(15) no
C115 C113 C114 H109 55.0(15) no
C114 C113 C115 H111 57.4(12) no
C114 C113 C115 H112 -62.5(14) no
C116 C113 C114 H110 173.1(13) no
N111 C113 C114 H108 -70.1(15) no
C116 C113 C115 H112 61.3(14) no
C116 C113 C115 H113 -58.7(13) no
N111 C113 C115 H113 59.9(13) no
C114 C113 C115 H113 177.5(13) no
C116 C113 C115 H111 -178.8(12) no
C117 C116 C121 H117 177.3(18) no
C113 C116 C121 H117 -0.1(19) no
C113 C116 C117 H114 -0.4(8) no
C121 C116 C117 H114 -177.8(7) no
C116 C117 C118 H115 179.9(11) no
H114 C117 C118 H115 0(2) no
H114 C117 C118 C119 179.9(8) no
H115 C118 C119 H116 -2(3) no
H115 C118 C119 C120 178(2) no
C117 C118 C119 H116 178(2) no
H116 C119 C120 C122 6(2) no
H116 C119 C120 C121 -179.0(19) no
C119 C120 C121 H117 -178.9(18) no
C122 C120 C121 H117 -3.6(19) no
N141 C122 C124 H122 -168.6(12) no
N141 C122 C124 H123 71.4(12) no
C124 C122 C123 H120 -56.1(12) no
N141 C122 C124 H121 -48.6(12) no
N141 C122 C123 H120 62.3(12) no
C120 C122 C123 H118 60.1(11) no
C120 C122 C123 H119 -60.0(13) no
C120 C122 C123 H120 -179.9(12) no
C124 C122 C123 H118 -176.1(11) no
C124 C122 C123 H119 63.8(13) no
C123 C122 C124 H121 66.4(12) no
N141 C122 C123 H119 -177.8(12) no
C123 C122 C124 H123 -173.5(12) no
N141 C122 C123 H118 -57.7(11) no
C120 C122 C124 H121 -173.3(12) no
C120 C122 C124 H122 66.8(12) no
C120 C122 C124 H123 -53.2(12) no
C123 C122 C124 H122 -53.5(12) no
O137 C134 C135 H125 -0.6(7) no
N133 C134 C135 H125 178.5(5) no
H125 C135 C136 C142 -1.5(7) no
H125 C135 C136 N131 180(4) no
C135 C136 C142 H128 -8.9(13) no
N131 C136 C142 H130 -70.4(13) no
N131 C136 C142 H128 169.6(13) no
N131 C136 C142 H129 49.7(13) no
C135 C136 C142 H129 -128.8(12) no
C135 C136 C142 H130 111.1(13) no
C502 N501 C505 H506 -122.4(17) no
C502 N501 C505 H507 117.6(13) no
C502 N501 C505 H505 -2.3(14) no
C505 N501 C504 H502 -177.9(14) no
C505 N501 C504 H503 62.1(16) no
C504 N501 C505 H505 176.7(14) no
C504 N501 C502 H501 179.7(14) no
C505 N501 C502 H501 -1.3(13) no
C502 N501 C504 H502 1.1(14) no
C502 N501 C504 H503 -118.9(16) no
C502 N501 C504 H504 121.1(14) no
C504 N501 C505 H506 56.6(18) no
C505 N501 C504 H504 -57.9(14) no
C504 N501 C505 H507 -63.4(13) no
N203 C204 C205 C206 -1.2(4) no
O207 C204 C205 C206 176.3(3) no
C204 C205 C206 N201 1.2(4) no
C204 C205 C206 C212 -178.3(3) no
C214 C213 C216 C217 27.7(4) no
C214 C213 C216 C221 -154.7(3) no
N211 C213 C216 C217 150.1(3) no
C215 C213 C216 C221 83.6(3) no
N211 C213 C216 C221 -32.3(4) no
C215 C213 C216 C217 -94.0(3) no
C221 C216 C217 C218 1.7(5) no
C213 C216 C217 C218 179.3(3) no
C217 C216 C221 C220 -2.7(5) no
C213 C216 C221 C220 179.5(3) no
C216 C217 C218 C219 0.3(5) no
C217 C218 C219 C220 -1.4(5) no
C218 C219 C220 C221 0.4(4) no
C218 C219 C220 C222 -174.9(3) no
C222 C220 C221 C216 177.1(3) no
C219 C220 C221 C216 1.7(5) no
C221 C220 C222 C223 -80.3(3) no
C219 C220 C222 N241 -150.1(3) no
C221 C220 C222 N241 34.7(4) no
C219 C220 C222 C223 94.9(3) no
C219 C220 C222 C224 -25.5(4) no
C221 C220 C222 C224 159.3(3) no
N233 C234 C235 C236 -2.9(4) no
O237 C234 C235 C236 179.6(3) no
C234 C235 C236 N231 -1.0(4) no
C234 C235 C236 C242 177.5(3) no
C604 N601 C602 O603 -1.1(6) no
C605 N601 C602 O603 173.0(4) no
